data_4000442
_journal_name_full 'Chemistry of Materials'
_journal_paper_doi 10.1021/cm0493997
_journal_year 2004
_chemical_formula_moiety 'C40.50 H54.50 N2.50 O2 Zn'
_chemical_formula_sum 'C40.5 H54.5 N2.5 O2 Zn'
_chemical_formula_weight 673.74
_chemical_name_common '(12) Zn(DBP)2(py)2'
_space_group_IT_number 2
_symmetry_cell_setting triclinic
_symmetry_space_group_name_Hall '-P 1'
_symmetry_space_group_name_H-M 'P -1'
_atom_sites_solution_hydrogens geom
_atom_sites_solution_primary direct
_atom_sites_solution_secondary difmap
_cell_angle_alpha 102.641(2)
_cell_angle_beta 99.233(2)
_cell_angle_gamma 90.565(2)
_cell_formula_units_Z 2
_cell_length_a 9.7390(13)
_cell_length_b 11.7125(15)
_cell_length_c 16.829(2)
_cell_measurement_temperature 168(2)
_cell_volume 1846.8(4)
_diffrn_ambient_temperature 168(2)
_diffrn_measurement_device_type 'CCD area detector'
_diffrn_measurement_method 'phi and omega scans'
_diffrn_radiation_monochromator graphite
_diffrn_radiation_source 'fine-focus sealed tube'
_diffrn_radiation_type MoK\a
_diffrn_radiation_wavelength 0.71073
_diffrn_reflns_av_R_equivalents 0.0225
_diffrn_reflns_av_sigmaI/netI 0.0503
_diffrn_reflns_limit_h_max 9
_diffrn_reflns_limit_h_min -10
_diffrn_reflns_limit_k_max 13
_diffrn_reflns_limit_k_min -12
_diffrn_reflns_limit_l_max 18
_diffrn_reflns_limit_l_min -18
_diffrn_reflns_number 8476
_diffrn_reflns_theta_max 23.27
_diffrn_reflns_theta_min 1.78
_exptl_absorpt_coefficient_mu 0.701
_exptl_absorpt_correction_type none
_exptl_crystal_colour colorless
_exptl_crystal_density_diffrn 1.212
_exptl_crystal_density_meas ?
_exptl_crystal_density_method 'not measured'
_exptl_crystal_description rectangular
_exptl_crystal_F_000 722
_exptl_crystal_size_max 0.5
_exptl_crystal_size_mid 0.1
_exptl_crystal_size_min 0.1
_refine_ls_extinction_coef ?
_refine_ls_extinction_method none
_refine_ls_goodness_of_fit_ref 0.977
_refine_ls_hydrogen_treatment mixed
_refine_ls_matrix_type full
_refine_ls_number_parameters 400
_refine_ls_number_reflns 5280
_refine_ls_number_restraints 0
_refine_ls_restrained_S_all 0.977
_refine_ls_R_factor_all 0.0463
_refine_ls_R_factor_gt 0.0354
_refine_ls_shift/su_max 0.001
_refine_ls_shift/su_mean 0.000
_refine_ls_structure_factor_coef Fsqd
_refine_ls_weighting_details 'calc w=1/[\s^2^(Fo^2^)+(0.0433P)^2^+0.0000P] where P=(Fo^2^+2Fc^2^)/3'
_refine_ls_weighting_scheme calc
_refine_ls_wR_factor_gt 0.0801
_refine_ls_wR_factor_ref 0.0835
_reflns_number_gt 4268
_reflns_number_total 5280
_reflns_threshold_expression >2sigma(I)
_cod_depositor_comments
;
The following automatic conversions were performed:
'_exptl_absorpt_correction_type' value 'NONE' changed to 'none' according
to '/home/saulius/struct/CIF-dictionaries/cif_core.dic' dictionary named
'cif_core.dic' version 2.4.1 from 2010-06-29.

Automatic conversion script
Id: cif_fix_enum 1527 2010-12-29 10:47:43Z saulius 
;
_cod_original_sg_symbol_H-M P-1
_cod_original_formula_sum 'C40.50 H54.50 N2.50 O2 Zn'
_cod_database_code 4000442

loop_
_symmetry_equiv_pos_as_xyz
'x, y, z'
'-x, -y, -z'

loop_
_atom_site_label
_atom_site_type_symbol
_atom_site_fract_x
_atom_site_fract_y
_atom_site_fract_z
_atom_site_U_iso_or_equiv
_atom_site_adp_type
_atom_site_occupancy
_atom_site_symmetry_multiplicity
_atom_site_calc_flag
_atom_site_refinement_flags
_atom_site_disorder_assembly
_atom_site_disorder_group
Zn1 Zn 0.58211(3) 0.82880(2) 0.701154(18) 0.02501(11) Uani 1 1 d . . .
N1 N 0.7577(2) 0.80986(17) 0.78394(12) 0.0257(5) Uani 1 1 d . . .
N2 N 0.6336(2) 0.79354(17) 0.58329(12) 0.0258(5) Uani 1 1 d . . .
O1 O 0.56034(16) 0.99520(13) 0.72591(9) 0.0241(4) Uani 1 1 d . . .
O2 O 0.45143(16) 0.69904(14) 0.67791(10) 0.0277(4) Uani 1 1 d . . .
C1 C 0.6003(2) 1.0756(2) 0.79689(15) 0.0223(6) Uani 1 1 d . . .
C2 C 0.5116(3) 1.0997(2) 0.85743(15) 0.0259(6) Uani 1 1 d . . .
C3 C 0.5651(3) 1.1716(2) 0.93427(16) 0.0331(7) Uani 1 1 d . . .
H3 H 0.5088 1.1845 0.9763 0.040 Uiso 1 1 calc R . .
C4 C 0.6959(3) 1.2242(2) 0.95118(17) 0.0369(7) Uani 1 1 d . . .
H4 H 0.7317 1.2684 1.0051 0.044 Uiso 1 1 calc R . .
C5 C 0.7750(3) 1.2124(2) 0.88914(16) 0.0320(7) Uani 1 1 d . . .
H5 H 0.8630 1.2536 0.9001 0.038 Uiso 1 1 calc R . .
C6 C 0.7299(2) 1.1418(2) 0.81086(15) 0.0246(6) Uani 1 1 d . . .
C7 C 0.3575(3) 1.0572(2) 0.83807(15) 0.0271(6) Uani 1 1 d . . .
C8 C 0.2781(3) 1.1105(3) 0.90825(18) 0.0447(8) Uani 1 1 d . . .
H8A H 0.2826 1.1960 0.9169 0.067 Uiso 1 1 calc R . .
H8B H 0.3204 1.0880 0.9591 0.067 Uiso 1 1 calc R . .
H8C H 0.1805 1.0814 0.8934 0.067 Uiso 1 1 calc R . .
C9 C 0.2889(3) 1.0969(2) 0.76073(16) 0.0320(6) Uani 1 1 d . . .
H9A H 0.2904 1.1827 0.7723 0.048 Uiso 1 1 calc R . .
H9B H 0.1922 1.0657 0.7451 0.048 Uiso 1 1 calc R . .
H9C H 0.3401 1.0678 0.7153 0.048 Uiso 1 1 calc R . .
C10 C 0.3408(3) 0.9240(2) 0.82636(17) 0.0375(7) Uani 1 1 d . . .
H10A H 0.2416 0.9001 0.8140 0.056 Uiso 1 1 calc R . .
H10B H 0.3836 0.9012 0.8771 0.056 Uiso 1 1 calc R . .
H10C H 0.3866 0.8854 0.7805 0.056 Uiso 1 1 calc R . .
C11 C 0.8146(3) 1.1433(2) 0.74160(16) 0.0270(6) Uani 1 1 d . . .
C12 C 0.7187(3) 1.1749(2) 0.66880(17) 0.0364(7) Uani 1 1 d . . .
H12A H 0.6325 1.1257 0.6559 0.055 Uiso 1 1 calc R . .
H12B H 0.7657 1.1618 0.6205 0.055 Uiso 1 1 calc R . .
H12C H 0.6964 1.2575 0.6835 0.055 Uiso 1 1 calc R . .
C13 C 0.9349(3) 1.2367(2) 0.76785(19) 0.0414(7) Uani 1 1 d . . .
H13A H 0.8983 1.3134 0.7881 0.062 Uiso 1 1 calc R . .
H13B H 0.9803 1.2395 0.7203 0.062 Uiso 1 1 calc R . .
H13C H 1.0027 1.2169 0.8119 0.062 Uiso 1 1 calc R . .
C14 C 0.8801(3) 1.0251(2) 0.71344(16) 0.0301(6) Uani 1 1 d . . .
H14A H 0.9407 1.0058 0.7606 0.045 Uiso 1 1 calc R . .
H14B H 0.9350 1.0307 0.6704 0.045 Uiso 1 1 calc R . .
H14C H 0.8062 0.9637 0.6914 0.045 Uiso 1 1 calc R . .
C15 C 0.3391(3) 0.6373(2) 0.68402(15) 0.0244(6) Uani 1 1 d . . .
C16 C 0.3494(3) 0.5572(2) 0.73703(15) 0.0272(6) Uani 1 1 d . . .
C17 C 0.2304(3) 0.4920(2) 0.73977(16) 0.0333(7) Uani 1 1 d . . .
H17 H 0.2363 0.4397 0.7760 0.040 Uiso 1 1 calc R . .
C18 C 0.1039(3) 0.5012(2) 0.69132(17) 0.0368(7) Uani 1 1 d . . .
H18 H 0.0237 0.4570 0.6949 0.044 Uiso 1 1 calc R . .
C19 C 0.0960(3) 0.5757(2) 0.63776(16) 0.0312(6) Uani 1 1 d . . .
H19 H 0.0092 0.5808 0.6040 0.037 Uiso 1 1 calc R . .
C20 C 0.2094(3) 0.6434(2) 0.63114(15) 0.0252(6) Uani 1 1 d . . .
C21 C 0.4880(3) 0.5405(2) 0.79111(16) 0.0321(7) Uani 1 1 d . . .
C22 C 0.4780(3) 0.4394(3) 0.83558(19) 0.0521(9) Uani 1 1 d . . .
H22A H 0.4514 0.3660 0.7946 0.078 Uiso 1 1 calc R . .
H22B H 0.4078 0.4558 0.8717 0.078 Uiso 1 1 calc R . .
H22C H 0.5686 0.4321 0.8687 0.078 Uiso 1 1 calc R . .
C23 C 0.5274(3) 0.6526(2) 0.85855(16) 0.0375(7) Uani 1 1 d . . .
H23A H 0.6193 0.6457 0.8902 0.056 Uiso 1 1 calc R . .
H23B H 0.4581 0.6638 0.8956 0.056 Uiso 1 1 calc R . .
H23C H 0.5298 0.7199 0.8329 0.056 Uiso 1 1 calc R . .
C24 C 0.6033(3) 0.5107(2) 0.73802(17) 0.0390(7) Uani 1 1 d . . .
H24A H 0.5750 0.4394 0.6953 0.058 Uiso 1 1 calc R . .
H24B H 0.6898 0.4983 0.7732 0.058 Uiso 1 1 calc R . .
H24C H 0.6185 0.5757 0.7118 0.058 Uiso 1 1 calc R . .
C25 C 0.1970(3) 0.7121(2) 0.56270(16) 0.0303(6) Uani 1 1 d . . .
C26 C 0.0465(3) 0.7119(2) 0.51736(18) 0.0452(8) Uani 1 1 d . . .
H26A H 0.0118 0.6310 0.4927 0.068 Uiso 1 1 calc R . .
H26B H 0.0446 0.7557 0.4738 0.068 Uiso 1 1 calc R . .
H26C H -0.0128 0.7489 0.5567 0.068 Uiso 1 1 calc R . .
C27 C 0.2432(3) 0.8421(2) 0.59475(18) 0.0434(8) Uani 1 1 d . . .
H27A H 0.1920 0.8772 0.6389 0.065 Uiso 1 1 calc R . .
H27B H 0.2240 0.8829 0.5495 0.065 Uiso 1 1 calc R . .
H27C H 0.3433 0.8490 0.6163 0.065 Uiso 1 1 calc R . .
C28 C 0.2846(3) 0.6523(2) 0.49867(17) 0.0414(7) Uani 1 1 d . . .
H28A H 0.3785 0.6420 0.5267 0.062 Uiso 1 1 calc R . .
H28B H 0.2906 0.7011 0.4588 0.062 Uiso 1 1 calc R . .
H28C H 0.2408 0.5756 0.4697 0.062 Uiso 1 1 calc R . .
C29 C 0.8685(3) 0.7540(2) 0.76081(16) 0.0277(6) Uani 1 1 d . . .
H29 H 0.8600 0.7082 0.7060 0.033 Uiso 1 1 calc R . .
C30 C 0.9956(3) 0.7594(2) 0.81279(17) 0.0327(7) Uani 1 1 d . . .
H30 H 1.0723 0.7189 0.7938 0.039 Uiso 1 1 calc R . .
C31 C 1.0078(3) 0.8244(2) 0.89184(17) 0.0352(7) Uani 1 1 d . . .
H31 H 1.0936 0.8299 0.9288 0.042 Uiso 1 1 calc R . .
C32 C 0.8937(3) 0.8823(2) 0.91749(16) 0.0325(7) Uani 1 1 d . . .
H32 H 0.8996 0.9273 0.9723 0.039 Uiso 1 1 calc R . .
C33 C 0.7712(3) 0.8733(2) 0.86191(16) 0.0288(6) Uani 1 1 d . . .
H33 H 0.6934 0.9136 0.8794 0.035 Uiso 1 1 calc R . .
C34 C 0.6285(3) 0.8773(2) 0.54018(16) 0.0323(7) Uani 1 1 d . . .
H34 H 0.6122 0.9550 0.5670 0.039 Uiso 1 1 calc R . .
C35 C 0.6457(3) 0.8560(2) 0.45881(17) 0.0389(7) Uani 1 1 d . . .
H35 H 0.6400 0.9174 0.4299 0.047 Uiso 1 1 calc R . .
C36 C 0.6713(3) 0.7449(2) 0.42025(17) 0.0377(7) Uani 1 1 d . . .
H36 H 0.6851 0.7284 0.3643 0.045 Uiso 1 1 calc R . .
C37 C 0.6769(3) 0.6570(2) 0.46303(16) 0.0314(6) Uani 1 1 d . . .
H37 H 0.6944 0.5791 0.4373 0.038 Uiso 1 1 calc R . .
C38 C 0.6564(3) 0.6846(2) 0.54384(16) 0.0290(6) Uani 1 1 d . . .
H38 H 0.6586 0.6237 0.5731 0.035 Uiso 1 1 calc R . .

loop_
_atom_site_aniso_label
_atom_site_aniso_U_11
_atom_site_aniso_U_22
_atom_site_aniso_U_33
_atom_site_aniso_U_23
_atom_site_aniso_U_13
_atom_site_aniso_U_12
Zn1 0.02522(18) 0.02354(18) 0.02445(18) 0.00143(13) 0.00426(13) -0.00072(12)
N1 0.0283(13) 0.0233(12) 0.0251(13) 0.0040(10) 0.0056(10) -0.0013(9)
N2 0.0249(12) 0.0241(12) 0.0269(12) 0.0019(10) 0.0052(10) -0.0008(9)
O1 0.0235(9) 0.0227(9) 0.0226(10) -0.0022(8) 0.0029(7) 0.0012(7)
O2 0.0260(10) 0.0249(10) 0.0306(10) 0.0054(8) 0.0015(8) -0.0039(8)
C1 0.0213(14) 0.0198(14) 0.0239(14) 0.0021(11) 0.0019(11) 0.0059(11)
C2 0.0281(15) 0.0241(14) 0.0231(15) 0.0014(12) 0.0026(12) 0.0045(11)
C3 0.0361(17) 0.0379(17) 0.0245(15) 0.0038(13) 0.0064(13) 0.0081(13)
C4 0.0335(17) 0.0404(17) 0.0272(16) -0.0046(13) -0.0067(13) 0.0018(13)
C5 0.0203(15) 0.0292(16) 0.0407(18) 0.0020(13) -0.0038(13) -0.0015(11)
C6 0.0221(14) 0.0175(13) 0.0319(16) 0.0029(12) 0.0015(12) 0.0033(11)
C7 0.0236(14) 0.0285(15) 0.0292(15) 0.0030(12) 0.0095(12) 0.0022(11)
C8 0.0358(18) 0.055(2) 0.0423(18) 0.0021(15) 0.0168(14) 0.0036(14)
C9 0.0212(14) 0.0321(16) 0.0399(17) 0.0031(13) 0.0033(12) 0.0012(11)
C10 0.0350(17) 0.0354(17) 0.0455(18) 0.0087(14) 0.0168(14) -0.0029(13)
C11 0.0250(15) 0.0211(14) 0.0341(16) 0.0036(12) 0.0062(12) -0.0004(11)
C12 0.0422(18) 0.0285(16) 0.0431(18) 0.0128(13) 0.0138(14) 0.0081(13)
C13 0.0361(17) 0.0269(16) 0.062(2) 0.0058(14) 0.0150(15) -0.0048(12)
C14 0.0259(15) 0.0288(15) 0.0368(16) 0.0083(13) 0.0078(12) 0.0005(12)
C15 0.0304(15) 0.0176(14) 0.0221(14) -0.0039(11) 0.0064(12) -0.0003(11)
C16 0.0343(16) 0.0211(14) 0.0244(14) -0.0008(11) 0.0079(12) -0.0003(11)
C17 0.0470(19) 0.0251(15) 0.0300(16) 0.0038(12) 0.0159(14) -0.0003(13)
C18 0.0356(17) 0.0316(16) 0.0417(18) -0.0008(14) 0.0150(14) -0.0088(13)
C19 0.0272(15) 0.0269(15) 0.0342(16) -0.0044(13) 0.0056(12) -0.0008(12)
C20 0.0282(15) 0.0194(14) 0.0259(14) -0.0021(11) 0.0074(12) 0.0012(11)
C21 0.0430(18) 0.0236(15) 0.0289(16) 0.0069(12) 0.0018(13) 0.0016(12)
C22 0.058(2) 0.0436(19) 0.055(2) 0.0238(16) -0.0058(17) -0.0012(15)
C23 0.0425(18) 0.0380(17) 0.0294(16) 0.0055(13) 0.0010(13) -0.0028(13)
C24 0.0415(18) 0.0324(16) 0.0393(17) 0.0055(14) -0.0009(14) 0.0109(13)
C25 0.0292(15) 0.0265(15) 0.0305(15) 0.0015(12) -0.0021(12) 0.0000(11)
C26 0.0399(18) 0.0397(18) 0.0483(19) 0.0072(15) -0.0114(15) -0.0029(14)
C27 0.050(2) 0.0268(16) 0.0468(19) 0.0092(14) -0.0112(15) -0.0014(13)
C28 0.054(2) 0.0425(18) 0.0309(16) 0.0147(14) 0.0076(14) 0.0096(14)
C29 0.0322(16) 0.0221(14) 0.0276(15) 0.0025(12) 0.0055(12) 0.0016(12)
C30 0.0280(16) 0.0319(16) 0.0388(18) 0.0078(14) 0.0070(13) 0.0055(12)
C31 0.0268(16) 0.0424(17) 0.0362(18) 0.0134(14) -0.0015(13) 0.0003(13)
C32 0.0338(17) 0.0360(16) 0.0253(15) 0.0039(13) 0.0024(13) -0.0078(13)
C33 0.0300(16) 0.0281(15) 0.0283(16) 0.0044(13) 0.0084(12) -0.0011(12)
C34 0.0418(17) 0.0243(15) 0.0291(16) 0.0026(13) 0.0052(13) 0.0003(12)
C35 0.0504(19) 0.0359(18) 0.0322(17) 0.0112(14) 0.0069(14) -0.0004(14)
C36 0.0437(18) 0.0437(19) 0.0243(16) 0.0018(14) 0.0092(13) 0.0012(14)
C37 0.0339(16) 0.0285(16) 0.0286(16) -0.0019(13) 0.0066(13) 0.0050(12)
C38 0.0298(15) 0.0245(15) 0.0321(16) 0.0044(13) 0.0058(12) 0.0037(12)
